data_4325875
loop_
_publ_author_name
'Shuang Liu'
'Peter M\"uller'
'Michael K. Takase'
'Timothy M. Swager'

_publ_contact_author_address
;Department of Chemisry
Massachusetts Institute of Technology
Cambridge, MA 02139
;
_publ_contact_author_email tswager@MIT.EDU
_publ_contact_author_name 'Timothy M. Swager'
_publ_contact_author_phone 617-253-4423
_publ_section_title
;
 "Click" Synthesis of Heteroleptic Tris-Cyclometalated Iridium(III)
 Complexes: Cu(I) Triazolide Intermediates as Transmetalating Reagents
;
_journal_name_full 'Inorganic Chemistry'
_journal_page_first 7598
_journal_page_last 7609
_journal_paper_doi 10.1021/ic2005985
_journal_volume 50
_journal_year 2011
_chemical_formula_sum 'C35 H30 F10 Ir N6 P'
_chemical_formula_weight 947.82
_chemical_name_systematic
; 
 ? 
;
_space_group_IT_number 14
_symmetry_cell_setting monoclinic
_symmetry_space_group_name_Hall '-P 2ybc'
_symmetry_space_group_name_H-M 'P 1 21/c 1'
_atom_sites_solution_hydrogens geom
_atom_sites_solution_primary direct
_atom_sites_solution_secondary difmap
_audit_creation_method SHELXL-97
_cell_angle_alpha 90.00
_cell_angle_beta 92.2270(10)
_cell_angle_gamma 90.00
_cell_formula_units_Z 4
_cell_length_a 12.9605(2)
_cell_length_b 14.0627(2)
_cell_length_c 18.7948(3)
_cell_measurement_reflns_used 4433
_cell_measurement_temperature 100(2)
_cell_measurement_theta_max 69.23
_cell_measurement_theta_min 3.41
_cell_volume 3422.95(9)
_computing_cell_refinement 'SAINT 7.46A (Bruker-AXS, 2009)'
_computing_data_collection 'APEX2 v2009.9.0 (Bruker-AXS, 2009)'
_computing_data_reduction 'SAINT 7.46A (Bruker-AXS, 2009)'
_computing_molecular_graphics 'Bruker SHELXTL'
_computing_publication_material 'Bruker SHELXTL'
_computing_structure_refinement 'SHELXL-97 (Sheldrick, 2008)'
_computing_structure_solution 'SHELXS-97 (Sheldrick, 2008)'
_diffrn_ambient_temperature 100(2)
_diffrn_detector_area_resol_mean 8.3
_diffrn_measured_fraction_theta_full 0.998
_diffrn_measured_fraction_theta_max 0.998
_diffrn_measurement_device_type 'Bruker Smart APEX CCD'
_diffrn_measurement_method '\f and \w scans'
_diffrn_radiation_monochromator graphite
_diffrn_radiation_source 'fine-focus sealed tube'
_diffrn_radiation_type CuK\a
_diffrn_radiation_wavelength 1.54178
_diffrn_reflns_av_R_equivalents 0.0486
_diffrn_reflns_av_sigmaI/netI 0.0140
_diffrn_reflns_limit_h_max 15
_diffrn_reflns_limit_h_min -15
_diffrn_reflns_limit_k_max 16
_diffrn_reflns_limit_k_min 0
_diffrn_reflns_limit_l_max 22
_diffrn_reflns_limit_l_min 0
_diffrn_reflns_number 6186
_diffrn_reflns_theta_full 67.73
_diffrn_reflns_theta_max 67.73
_diffrn_reflns_theta_min 3.41
_exptl_absorpt_coefficient_mu 8.819
_exptl_absorpt_correction_T_max 0.6668
_exptl_absorpt_correction_T_min 0.2715
_exptl_absorpt_correction_type multi-scan
_exptl_absorpt_process_details 'SADABS (Sheldrick, 2009)'
_exptl_crystal_colour yellow
_exptl_crystal_density_diffrn 1.839
_exptl_crystal_description plate
_exptl_crystal_F_000 1856
_exptl_crystal_size_max 0.20
_exptl_crystal_size_mid 0.15
_exptl_crystal_size_min 0.05
_refine_diff_density_max 0.961
_refine_diff_density_min -0.504
_refine_diff_density_rms 0.084
_refine_ls_extinction_method none
_refine_ls_goodness_of_fit_ref 1.068
_refine_ls_hydrogen_treatment constr
_refine_ls_matrix_type full
_refine_ls_number_parameters 479
_refine_ls_number_reflns 6186
_refine_ls_number_restraints 149
_refine_ls_restrained_S_all 1.057
_refine_ls_R_factor_all 0.0268
_refine_ls_R_factor_gt 0.0251
_refine_ls_shift/su_max 0.003
_refine_ls_shift/su_mean 0.000
_refine_ls_structure_factor_coef Fsqd
_refine_ls_weighting_details 'calc w=1/[\s^2^(Fo^2^)+(0.0333P)^2^+6.1185P] where P=(Fo^2^+2Fc^2^)/3'
_refine_ls_weighting_scheme calc
_refine_ls_wR_factor_gt 0.0599
_refine_ls_wR_factor_ref 0.0609
_reflns_number_gt 5928
_reflns_number_total 6186
_reflns_threshold_expression >2sigma(I)
_cod_data_source_file ic2005985_si_001_3.cif
_cod_data_source_block 6b_d10103_CCDC817544
_cod_database_code 4325875

loop_
_symmetry_equiv_pos_as_xyz
'x, y, z'
'-x, y+1/2, -z+1/2'
'-x, -y, -z'
'x, -y-1/2, z-1/2'

loop_
_atom_site_label
_atom_site_type_symbol
_atom_site_fract_x
_atom_site_fract_y
_atom_site_fract_z
_atom_site_U_iso_or_equiv
_atom_site_adp_type
_atom_site_occupancy
_atom_site_symmetry_multiplicity
_atom_site_calc_flag
_atom_site_refinement_flags
Ir1 Ir 0.073729(9) 0.211164(8) 0.608848(6) 0.01669(5) Uani 1 1 d .
N1 N -0.00114(19) 0.09363(18) 0.64523(13) 0.0188(5) Uani 1 1 d .
C1 C 0.0323(2) 0.0036(2) 0.63672(16) 0.0227(6) Uani 1 1 d .
H1 H 0.0930 -0.0069 0.6111 0.027 Uiso 1 1 calc R
C2 C -0.0184(3) -0.0733(2) 0.66384(17) 0.0260(7) Uani 1 1 d .
H2 H 0.0068 -0.1360 0.6573 0.031 Uiso 1 1 calc R
C3 C -0.1069(3) -0.0576(2) 0.70093(17) 0.0256(7) Uani 1 1 d .
H3 H -0.1431 -0.1097 0.7203 0.031 Uiso 1 1 calc R
C4 C -0.1426(3) 0.0337(2) 0.70973(17) 0.0262(7) Uani 1 1 d .
H4 H -0.2039 0.0446 0.7346 0.031 Uiso 1 1 calc R
C5 C -0.0887(2) 0.1102(2) 0.68213(15) 0.0201(6) Uani 1 1 d .
C6 C -0.1136(2) 0.2118(2) 0.68857(16) 0.0205(6) Uani 1 1 d .
C7 C -0.2005(2) 0.2493(3) 0.71874(17) 0.0254(7) Uani 1 1 d .
F1 F -0.27254(14) 0.19052(15) 0.74537(10) 0.0313(4) Uani 1 1 d .
C8 C -0.2192(3) 0.3456(2) 0.72378(17) 0.0270(7) Uani 1 1 d .
H8 H -0.2795 0.3696 0.7448 0.032 Uiso 1 1 calc R
C9 C -0.1463(3) 0.4047(2) 0.69688(17) 0.0269(7) Uani 1 1 d .
F2 F -0.16115(17) 0.50030(14) 0.70134(11) 0.0371(5) Uani 1 1 d .
C10 C -0.0578(2) 0.3730(2) 0.66554(16) 0.0218(6) Uani 1 1 d .
H10 H -0.0095 0.4172 0.6479 0.026 Uiso 1 1 calc R
C11 C -0.0404(2) 0.2750(2) 0.66004(15) 0.0176(6) Uani 1 1 d .
N2 N 0.1352(2) 0.33439(18) 0.57083(14) 0.0211(5) Uani 1 1 d .
C21 C 0.2137(2) 0.3824(2) 0.60389(18) 0.0249(7) Uani 1 1 d .
H21 H 0.2428 0.3579 0.6473 0.030 Uiso 1 1 calc R
C22 C 0.2532(3) 0.4655(3) 0.57706(19) 0.0320(8) Uani 1 1 d .
H22 H 0.3081 0.4980 0.6015 0.038 Uiso 1 1 calc R
C23 C 0.2106(3) 0.5006(3) 0.5134(2) 0.0342(8) Uani 1 1 d .
H23 H 0.2365 0.5574 0.4933 0.041 Uiso 1 1 calc R
C24 C 0.1303(3) 0.4521(2) 0.47968(19) 0.0308(7) Uani 1 1 d .
H24 H 0.1011 0.4756 0.4360 0.037 Uiso 1 1 calc R
C25 C 0.0915(2) 0.3691(2) 0.50890(17) 0.0243(6) Uani 1 1 d .
C26 C 0.0046(2) 0.3113(2) 0.48074(16) 0.0230(6) Uani 1 1 d .
C27 C -0.0578(3) 0.3322(2) 0.42150(17) 0.0263(7) Uani 1 1 d .
F3 F -0.03827(17) 0.40948(15) 0.38070(11) 0.0373(5) Uani 1 1 d .
C28 C -0.1426(3) 0.2775(2) 0.39999(18) 0.0287(7) Uani 1 1 d .
H28 H -0.1851 0.2940 0.3596 0.034 Uiso 1 1 calc R
C29 C -0.1617(3) 0.1984(2) 0.44020(19) 0.0285(7) Uani 1 1 d .
F4 F -0.24307(16) 0.14277(16) 0.41943(11) 0.0386(5) Uani 1 1 d .
C30 C -0.1026(2) 0.1728(2) 0.49942(17) 0.0230(6) Uani 1 1 d .
H30 H -0.1187 0.1168 0.5250 0.028 Uiso 1 1 calc R
C31 C -0.0187(2) 0.2294(2) 0.52195(15) 0.0197(6) Uani 1 1 d .
N3 N 0.19564(19) 0.13586(18) 0.55854(13) 0.0191(5) Uani 1 1 d .
C41 C 0.1941(2) 0.1093(2) 0.48917(16) 0.0228(6) Uani 1 1 d .
H41 H 0.1354 0.1251 0.4598 0.027 Uiso 1 1 calc R
C42 C 0.2736(3) 0.0604(2) 0.45929(18) 0.0277(7) Uani 1 1 d .
H42 H 0.2702 0.0438 0.4103 0.033 Uiso 1 1 calc R
C43 C 0.3585(3) 0.0361(3) 0.50215(18) 0.0311(7) Uani 1 1 d .
H43 H 0.4139 0.0015 0.4829 0.037 Uiso 1 1 calc R
C44 C 0.3627(2) 0.0624(2) 0.57325(17) 0.0273(7) Uani 1 1 d .
H44 H 0.4209 0.0465 0.6032 0.033 Uiso 1 1 calc R
C45 C 0.2803(2) 0.1124(2) 0.60006(17) 0.0210(6) Uani 1 1 d .
C46 C 0.2739(2) 0.1438(2) 0.67399(17) 0.0210(6) Uani 1 1 d .
C47 C 0.3367(2) 0.1379(2) 0.73433(17) 0.0226(6) Uani 1 1 d .
H47 H 0.4034 0.1101 0.7391 0.027 Uiso 1 1 calc R
N4 N 0.18614(19) 0.19028(17) 0.69224(13) 0.0182(5) Uani 1 1 d .
N5 N 0.1909(2) 0.21243(18) 0.76001(14) 0.0220(5) Uani 1 1 d .
N6 N 0.2831(2) 0.18019(19) 0.78512(14) 0.0225(5) Uani 1 1 d U
C48 C 0.3109(3) 0.1955(3) 0.86096(17) 0.0285(7) Uani 1 1 d U
H48A H 0.2578 0.1655 0.8901 0.034 Uiso 1 1 calc R
H48B H 0.3104 0.2647 0.8709 0.034 Uiso 1 1 calc R
C49 C 0.4153(3) 0.1558(3) 0.88318(18) 0.0328(8) Uani 1 1 d U
H49A H 0.4683 0.1811 0.8517 0.039 Uiso 1 1 calc R
H49B H 0.4144 0.0857 0.8784 0.039 Uiso 1 1 calc R
C50 C 0.4428(3) 0.1830(3) 0.96064(19) 0.0339(8) Uani 1 1 d U
H50A H 0.4427 0.2532 0.9649 0.041 Uiso 1 1 calc R
H50B H 0.3890 0.1579 0.9915 0.041 Uiso 1 1 calc R
C51 C 0.5475(3) 0.1455(3) 0.9871(2) 0.0488(11) Uani 1 1 d U
H51A H 0.6013 0.1713 0.9564 0.059 Uiso 1 1 calc R
H51B H 0.5479 0.0754 0.9821 0.059 Uiso 1 1 calc R
C52 C 0.5752(4) 0.1713(4) 1.0647(2) 0.0516(11) Uani 1 1 d U
H52A H 0.5167 0.1539 1.0945 0.062 Uiso 1 1 calc R
H52B H 0.6358 0.1333 1.0813 0.062 Uiso 1 1 calc R
C53 C 0.5991(4) 0.2746(4) 1.0750(3) 0.0663(15) Uani 1 1 d U
H53A H 0.6642 0.2897 1.0527 0.100 Uiso 1 1 calc R
H53B H 0.6054 0.2888 1.1260 0.100 Uiso 1 1 calc R
H53C H 0.5433 0.3128 1.0530 0.100 Uiso 1 1 calc R
P1 P 0.54682(6) 0.57893(6) 0.22636(5) 0.02956(19) Uani 1 1 d DU
F5 F 0.5533(2) 0.5356(2) 0.30313(15) 0.0701(8) Uani 1 1 d DU
F6 F 0.56883(19) 0.47637(18) 0.19319(16) 0.0596(7) Uani 1 1 d DU
F7 F 0.5237(2) 0.68146(17) 0.25635(14) 0.0517(6) Uani 1 1 d DU
F8 F 0.42626(16) 0.55609(17) 0.22000(15) 0.0504(6) Uani 1 1 d DU
F9 F 0.66760(16) 0.60189(18) 0.23036(14) 0.0518(6) Uani 1 1 d DU
F10 F 0.5398(2) 0.6205(2) 0.14681(13) 0.0576(7) Uani 1 1 d DU

loop_
_atom_site_aniso_label
_atom_site_aniso_U_11
_atom_site_aniso_U_22
_atom_site_aniso_U_33
_atom_site_aniso_U_23
_atom_site_aniso_U_13
_atom_site_aniso_U_12
Ir1 0.01885(8) 0.01434(8) 0.01676(8) 0.00031(4) -0.00098(5) 0.00114(5)
N1 0.0205(12) 0.0174(12) 0.0182(12) 0.0028(10) -0.0020(9) -0.0033(10)
C1 0.0276(15) 0.0201(15) 0.0202(15) -0.0003(12) -0.0027(12) 0.0004(12)
C2 0.0306(17) 0.0205(16) 0.0262(16) -0.0012(13) -0.0051(13) 0.0002(13)
C3 0.0298(16) 0.0228(16) 0.0238(16) 0.0042(13) -0.0037(13) -0.0076(13)
C4 0.0265(16) 0.0303(18) 0.0219(16) 0.0004(13) -0.0001(12) -0.0034(13)
C5 0.0210(14) 0.0238(16) 0.0150(14) -0.0007(11) -0.0038(11) -0.0024(12)
C6 0.0216(15) 0.0230(16) 0.0167(15) 0.0001(11) -0.0016(11) 0.0003(12)
C7 0.0254(16) 0.0305(18) 0.0201(16) 0.0012(13) -0.0023(12) 0.0003(14)
F1 0.0250(9) 0.0374(11) 0.0317(11) 0.0006(8) 0.0054(8) 0.0000(8)
C8 0.0281(16) 0.0328(18) 0.0202(16) -0.0028(13) 0.0015(12) 0.0111(14)
C9 0.0367(18) 0.0222(16) 0.0214(16) -0.0012(12) -0.0036(13) 0.0103(14)
F2 0.0495(12) 0.0235(10) 0.0388(11) -0.0006(8) 0.0097(9) 0.0144(9)
C10 0.0274(15) 0.0202(15) 0.0177(15) 0.0012(12) -0.0011(12) 0.0037(12)
C11 0.0187(14) 0.0198(15) 0.0143(14) -0.0019(11) -0.0013(11) 0.0043(11)
N2 0.0246(13) 0.0157(12) 0.0231(13) 0.0011(10) 0.0023(10) 0.0015(10)
C21 0.0266(16) 0.0199(16) 0.0280(17) -0.0002(12) -0.0005(13) 0.0003(12)
C22 0.0305(17) 0.0265(18) 0.039(2) 0.0001(15) -0.0001(14) -0.0045(14)
C23 0.0369(19) 0.0242(17) 0.042(2) 0.0085(15) 0.0056(15) -0.0045(15)
C24 0.0374(18) 0.0241(17) 0.0308(18) 0.0059(14) 0.0003(14) 0.0034(14)
C25 0.0285(16) 0.0205(15) 0.0239(16) 0.0002(12) 0.0032(12) 0.0034(13)
C26 0.0290(16) 0.0206(15) 0.0192(15) 0.0004(12) 0.0000(12) 0.0059(13)
C27 0.0386(18) 0.0202(16) 0.0201(16) 0.0020(12) 0.0011(13) 0.0040(14)
F3 0.0521(12) 0.0304(11) 0.0288(11) 0.0117(8) -0.0075(9) -0.0007(10)
C28 0.0346(18) 0.0310(18) 0.0198(16) -0.0016(13) -0.0066(13) 0.0072(14)
C29 0.0294(17) 0.0280(18) 0.0277(18) -0.0066(13) -0.0042(14) -0.0020(14)
F4 0.0381(11) 0.0415(12) 0.0348(11) -0.0009(9) -0.0157(9) -0.0089(9)
C30 0.0243(15) 0.0217(15) 0.0227(16) -0.0007(12) -0.0032(12) -0.0004(12)
C31 0.0234(15) 0.0220(15) 0.0132(14) -0.0009(11) -0.0035(11) 0.0062(12)
N3 0.0193(12) 0.0176(12) 0.0205(13) 0.0007(10) 0.0021(10) 0.0008(10)
C41 0.0223(15) 0.0240(16) 0.0218(16) 0.0003(12) -0.0006(12) -0.0017(12)
C42 0.0282(16) 0.0313(18) 0.0239(16) -0.0025(14) 0.0021(13) -0.0020(14)
C43 0.0240(16) 0.041(2) 0.0289(18) -0.0033(15) 0.0040(13) 0.0034(14)
C44 0.0233(15) 0.0316(18) 0.0271(17) 0.0003(14) 0.0001(13) 0.0023(13)
C45 0.0196(14) 0.0184(15) 0.0250(16) 0.0041(12) 0.0002(12) 0.0002(11)
C46 0.0224(14) 0.0164(14) 0.0241(16) 0.0017(12) -0.0003(12) -0.0009(12)
C47 0.0236(15) 0.0194(15) 0.0250(16) 0.0010(12) 0.0007(12) 0.0011(12)
N4 0.0224(12) 0.0156(12) 0.0163(12) 0.0003(9) -0.0045(10) 0.0002(10)
N5 0.0266(13) 0.0187(13) 0.0204(14) -0.0003(10) -0.0026(10) 0.0005(10)
N6 0.0244(13) 0.0209(13) 0.0222(13) -0.0014(10) -0.0010(10) -0.0003(11)
C48 0.0301(17) 0.0344(19) 0.0208(16) -0.0034(13) -0.0006(13) 0.0010(14)
C49 0.0391(19) 0.032(2) 0.0263(18) -0.0037(14) -0.0053(14) 0.0035(15)
C50 0.0362(19) 0.040(2) 0.0253(18) -0.0014(15) -0.0035(14) 0.0011(16)
C51 0.055(3) 0.053(3) 0.038(2) -0.0073(19) -0.0151(18) 0.018(2)
C52 0.049(2) 0.069(3) 0.035(2) -0.001(2) -0.0136(18) 0.013(2)
C53 0.073(3) 0.072(3) 0.052(3) -0.020(2) -0.033(3) 0.012(3)
P1 0.0242(4) 0.0265(4) 0.0383(5) -0.0066(4) 0.0046(3) -0.0025(3)
F5 0.090(2) 0.0662(19) 0.0538(17) 0.0197(14) -0.0046(15) -0.0105(16)
F6 0.0410(13) 0.0425(14) 0.095(2) -0.0303(14) -0.0060(13) 0.0083(11)
F7 0.0571(15) 0.0353(13) 0.0639(16) -0.0150(11) 0.0182(12) -0.0057(11)
F8 0.0273(11) 0.0410(13) 0.0835(18) -0.0073(12) 0.0111(11) -0.0021(10)
F9 0.0270(11) 0.0540(15) 0.0738(17) -0.0067(13) -0.0034(11) -0.0067(10)
F10 0.0514(14) 0.0791(19) 0.0423(14) 0.0029(13) 0.0014(11) -0.0078(13)

loop_
_atom_type_symbol
_atom_type_description
_atom_type_scat_dispersion_real
_atom_type_scat_dispersion_imag
_atom_type_scat_source
C C 0.0181 0.0091 'International Tables Vol C Tables 4.2.6.8 and 6.1.1.4'
H H 0.0000 0.0000 'International Tables Vol C Tables 4.2.6.8 and 6.1.1.4'
N N 0.0311 0.0180 'International Tables Vol C Tables 4.2.6.8 and 6.1.1.4'
F F 0.0727 0.0534 'International Tables Vol C Tables 4.2.6.8 and 6.1.1.4'
P P 0.2955 0.4335 'International Tables Vol C Tables 4.2.6.8 and 6.1.1.4'
Ir Ir -4.7710 6.5667 'International Tables Vol C Tables 4.2.6.8 and 6.1.1.4'

loop_
_geom_angle_atom_site_label_1
_geom_angle_atom_site_label_2
_geom_angle_atom_site_label_3
_geom_angle
C31 Ir1 C11 84.56(12)
C31 Ir1 N2 80.52(12)
C11 Ir1 N2 95.33(11)
C31 Ir1 N1 95.73(11)
C11 Ir1 N1 80.39(11)
N2 Ir1 N1 174.60(10)
C31 Ir1 N4 173.12(11)
C11 Ir1 N4 101.87(11)
N2 Ir1 N4 96.31(10)
N1 Ir1 N4 87.84(9)
C31 Ir1 N3 97.52(11)
C11 Ir1 N3 176.54(10)
N2 Ir1 N3 87.76(10)
N1 Ir1 N3 96.61(10)
N4 Ir1 N3 76.18(9)
C1 N1 C5 119.7(3)
C1 N1 Ir1 124.0(2)
C5 N1 Ir1 116.3(2)
N1 C1 C2 122.3(3)
N1 C1 H1 118.9
C2 C1 H1 118.9
C1 C2 C3 118.6(3)
C1 C2 H2 120.7
C3 C2 H2 120.7
C4 C3 C2 119.9(3)
C4 C3 H3 120.1
C2 C3 H3 120.1
C3 C4 C5 120.0(3)
C3 C4 H4 120.0
C5 C4 H4 120.0
N1 C5 C4 119.5(3)
N1 C5 C6 113.3(3)
C4 C5 C6 127.2(3)
C7 C6 C11 118.8(3)
C7 C6 C5 126.1(3)
C11 C6 C5 115.1(3)
F1 C7 C8 116.5(3)
F1 C7 C6 120.1(3)
C8 C7 C6 123.4(3)
C9 C8 C7 116.4(3)
C9 C8 H8 121.8
C7 C8 H8 121.8
F2 C9 C8 118.4(3)
F2 C9 C10 117.8(3)
C8 C9 C10 123.8(3)
C9 C10 C11 119.2(3)
C9 C10 H10 120.4
C11 C10 H10 120.4
C10 C11 C6 118.4(3)
C10 C11 Ir1 126.8(2)
C6 C11 Ir1 114.6(2)
C21 N2 C25 119.6(3)
C21 N2 Ir1 123.9(2)
C25 N2 Ir1 116.5(2)
N2 C21 C22 122.6(3)
N2 C21 H21 118.7
C22 C21 H21 118.7
C21 C22 C23 118.4(3)
C21 C22 H22 120.8
C23 C22 H22 120.8
C24 C23 C22 119.2(3)
C24 C23 H23 120.4
C22 C23 H23 120.4
C23 C24 C25 120.8(3)
C23 C24 H24 119.6
C25 C24 H24 119.6
N2 C25 C24 119.5(3)
N2 C25 C26 113.3(3)
C24 C25 C26 127.2(3)
C27 C26 C31 118.6(3)
C27 C26 C25 126.0(3)
C31 C26 C25 115.2(3)
F3 C27 C26 120.5(3)
F3 C27 C28 116.2(3)
C26 C27 C28 123.3(3)
C29 C28 C27 116.5(3)
C29 C28 H28 121.7
C27 C28 H28 121.7
F4 C29 C28 117.6(3)
F4 C29 C30 118.9(3)
C28 C29 C30 123.5(3)
C29 C30 C31 119.8(3)
C29 C30 H30 120.1
C31 C30 H30 120.1
C30 C31 C26 118.2(3)
C30 C31 Ir1 127.3(2)
C26 C31 Ir1 114.4(2)
C41 N3 C45 117.7(3)
C41 N3 Ir1 125.1(2)
C45 N3 Ir1 117.2(2)
N3 C41 C42 123.2(3)
N3 C41 H41 118.4
C42 C41 H41 118.4
C41 C42 C43 118.5(3)
C41 C42 H42 120.7
C43 C42 H42 120.7
C42 C43 C44 119.8(3)
C42 C43 H43 120.1
C44 C43 H43 120.1
C43 C44 C45 118.9(3)
C43 C44 H44 120.5
C45 C44 H44 120.5
N3 C45 C44 121.9(3)
N3 C45 C46 113.4(3)
C44 C45 C46 124.8(3)
N4 C46 C47 107.1(3)
N4 C46 C45 117.5(3)
C47 C46 C45 135.4(3)
N6 C47 C46 104.7(3)
N6 C47 H47 127.6
C46 C47 H47 127.6
N5 N4 C46 110.5(2)
N5 N4 Ir1 133.7(2)
C46 N4 Ir1 115.83(19)
N4 N5 N6 105.5(2)
C47 N6 N5 112.2(3)
C47 N6 C48 129.8(3)
N5 N6 C48 118.1(3)
N6 C48 C49 113.4(3)
N6 C48 H48A 108.9
C49 C48 H48A 108.9
N6 C48 H48B 108.9
C49 C48 H48B 108.9
H48A C48 H48B 107.7
C48 C49 C50 110.0(3)
C48 C49 H49A 109.7
C50 C49 H49A 109.7
C48 C49 H49B 109.7
C50 C49 H49B 109.7
H49A C49 H49B 108.2
C51 C50 C49 113.2(3)
C51 C50 H50A 108.9
C49 C50 H50A 108.9
C51 C50 H50B 108.9
C49 C50 H50B 108.9
H50A C50 H50B 107.7
C50 C51 C52 113.6(4)
C50 C51 H51A 108.8
C52 C51 H51A 108.8
C50 C51 H51B 108.8
C52 C51 H51B 108.8
H51A C51 H51B 107.7
C53 C52 C51 113.1(4)
C53 C52 H52A 109.0
C51 C52 H52A 109.0
C53 C52 H52B 109.0
C51 C52 H52B 109.0
H52A C52 H52B 107.8
C52 C53 H53A 109.5
C52 C53 H53B 109.5
H53A C53 H53B 109.5
C52 C53 H53C 109.5
H53A C53 H53C 109.5
H53B C53 H53C 109.5
F5 P1 F7 91.76(16)
F5 P1 F8 90.47(16)
F7 P1 F8 90.68(13)
F5 P1 F9 91.02(16)
F7 P1 F9 89.87(14)
F8 P1 F9 178.40(15)
F5 P1 F6 90.24(17)
F7 P1 F6 177.93(17)
F8 P1 F6 88.75(13)
F9 P1 F6 90.65(13)
F5 P1 F10 178.47(17)
F7 P1 F10 89.71(15)
F8 P1 F10 89.07(14)
F9 P1 F10 89.43(14)
F6 P1 F10 88.29(16)

loop_
_geom_bond_atom_site_label_1
_geom_bond_atom_site_label_2
_geom_bond_distance
Ir1 C31 2.004(3)
Ir1 C11 2.007(3)
Ir1 N2 2.047(3)
Ir1 N1 2.048(2)
Ir1 N4 2.118(2)
Ir1 N3 2.151(2)
N1 C1 1.349(4)
N1 C5 1.373(4)
C1 C2 1.374(5)
C1 H1 0.9500
C2 C3 1.383(5)
C2 H2 0.9500
C3 C4 1.377(5)
C3 H3 0.9500
C4 C5 1.393(4)
C4 H4 0.9500
C5 C6 1.470(4)
C6 C7 1.385(5)
C6 C11 1.420(4)
C7 F1 1.358(4)
C7 C8 1.379(5)
C8 C9 1.371(5)
C8 H8 0.9500
C9 F2 1.361(4)
C9 C10 1.382(5)
C10 C11 1.402(4)
C10 H10 0.9500
N2 C21 1.352(4)
N2 C25 1.365(4)
C21 C22 1.380(5)
C21 H21 0.9500
C22 C23 1.389(5)
C22 H22 0.9500
C23 C24 1.377(5)
C23 H23 0.9500
C24 C25 1.392(5)
C24 H24 0.9500
C25 C26 1.471(5)
C26 C27 1.382(4)
C26 C31 1.426(4)
C27 F3 1.360(4)
C27 C28 1.388(5)
C28 C29 1.372(5)
C28 H28 0.9500
C29 F4 1.359(4)
C29 C30 1.374(5)
C30 C31 1.401(4)
C30 H30 0.9500
N3 C41 1.356(4)
N3 C45 1.362(4)
C41 C42 1.376(5)
C41 H41 0.9500
C42 C43 1.381(5)
C42 H42 0.9500
C43 C44 1.386(5)
C43 H43 0.9500
C44 C45 1.389(4)
C44 H44 0.9500
C45 C46 1.463(4)
C46 N4 1.367(4)
C46 C47 1.373(4)
C47 N6 1.341(4)
C47 H47 0.9500
N4 N5 1.310(4)
N5 N6 1.347(4)
N6 C48 1.472(4)
C48 C49 1.509(5)
C48 H48A 0.9900
C48 H48B 0.9900
C49 C50 1.534(5)
C49 H49A 0.9900
C49 H49B 0.9900
C50 C51 1.521(5)
C50 H50A 0.9900
C50 H50B 0.9900
C51 C52 1.533(6)
C51 H51A 0.9900
C51 H51B 0.9900
C52 C53 1.496(7)
C52 H52A 0.9900
C52 H52B 0.9900
C53 H53A 0.9800
C53 H53B 0.9800
C53 H53C 0.9800
P1 F5 1.566(3)
P1 F7 1.581(2)
P1 F8 1.595(2)
P1 F9 1.597(2)
P1 F6 1.601(2)
P1 F10 1.605(3)
